data_7206207
loop_
_publ_author_name
'Olejniczak, Anna'
'Katrusiak, Andrzej'

_publ_section_title
;
 Structure--property relations in chloroacetonitriles
;
_journal_issue 16
_journal_name_full CrystEngComm
_journal_page_first 5212
_journal_paper_doi 10.1039/c1ce05144j
_journal_volume 13
_journal_year 2011
_chemical_formula_moiety 'C2 Cl3 N'
_chemical_formula_sum 'C2 Cl3 N'
_chemical_formula_weight 144.38
_chemical_melting_point 357
_chemical_name_common trichloroacetonitrile
_chemical_name_systematic
;
trichloroacetonitrile
;
_space_group_IT_number 110
_symmetry_cell_setting tetragonal
_symmetry_space_group_name_Hall 'I 4bw -2c'
_symmetry_space_group_name_H-M 'I 41 c d'
_atom_sites_solution_primary direct
_atom_sites_solution_secondary difmap
_audit_creation_method SHELXL-97
_cell_angle_alpha 90.00
_cell_angle_beta 90.00
_cell_angle_gamma 90.00
_cell_formula_units_Z 16
_cell_length_a 15.251(2)
_cell_length_b 15.251(2)
_cell_length_c 8.1219(16)
_cell_measurement_pressure 900000
_cell_measurement_reflns_used 822
_cell_measurement_temperature 296(2)
_cell_measurement_theta_max 29.29
_cell_measurement_theta_min 2.67
_cell_volume 1889.1(5)
_computing_cell_refinement 'CrysAlis (Oxford Diffraction, 2002)'
_computing_data_collection 'CrysAlis (Oxford Diffraction, 2002)'
_computing_data_reduction 'CrysAlis (Oxford Diffraction, 2002)'
_computing_molecular_graphics
;X-Seed (Barbour, 2001)
and POV-Ray (Persistence of Vision, 2004)
;
_computing_publication_material 'SHELXL-97 (Sheldrick, 1997)'
_computing_structure_refinement 'SHELXL-97 (Sheldrick, 1997)'
_computing_structure_solution 'SHELXS-97 (Sheldrick, 1997)'
_diffrn_ambient_environment 'diamond-anvil cell'
_diffrn_ambient_pressure 900000
_diffrn_ambient_temperature 296(2)
_diffrn_detector_area_resol_mean 16.4
_diffrn_measured_fraction_theta_full 0.645
_diffrn_measured_fraction_theta_max 0.645
_diffrn_measurement_device_type 'Kuma KM4CCD \k geometry'
_diffrn_measurement_method
;HP omega scans - for more details see:
A. Budzianowski, A. Katrusiak in High-Pressure Crystallography
(Eds.: A. Katrusiak, P. F. McMillan),
Dordrecht: Kluwer Acad. Publ., 2004 pp.157-168
;
_diffrn_radiation_monochromator graphite
_diffrn_radiation_source 'fine-focus sealed tube'
_diffrn_radiation_type MoK\a
_diffrn_radiation_wavelength 0.71073
_diffrn_reflns_av_R_equivalents 0.1219
_diffrn_reflns_av_sigmaI/netI 0.0418
_diffrn_reflns_limit_h_max 7
_diffrn_reflns_limit_h_min -7
_diffrn_reflns_limit_k_max 20
_diffrn_reflns_limit_k_min -20
_diffrn_reflns_limit_l_max 10
_diffrn_reflns_limit_l_min -10
_diffrn_reflns_number 5562
_diffrn_reflns_theta_full 29.29
_diffrn_reflns_theta_max 29.29
_diffrn_reflns_theta_min 2.67
_exptl_absorpt_coefficient_mu 1.759
_exptl_absorpt_correction_T_max 0.64
_exptl_absorpt_correction_T_min 0.30
_exptl_absorpt_correction_type integration
_exptl_absorpt_process_details
;
Katrusiak, A. (2003). REDSHABS - Program for correcting
reflections intensities for DAC absorption, gasket shadowing
and sample crystal absorption. Adam Mickiewicz University, Pozna\'n.
Katrusiak, A. (2004). Z. Kristallogr. 219, 461-467
;
_exptl_crystal_colour colourless
_exptl_crystal_density_diffrn 2.031
_exptl_crystal_density_method 'not measured'
_exptl_crystal_description plate
_exptl_crystal_F_000 1120
_exptl_crystal_size_max 0.40
_exptl_crystal_size_mid 0.40
_exptl_crystal_size_min 0.25
_refine_diff_density_max 0.538
_refine_diff_density_min -0.527
_refine_diff_density_rms 0.126
_refine_ls_abs_structure_details 'Flack H D (1983), Acta Cryst. A39, 876-881'
_refine_ls_abs_structure_Flack 0.7(4)
_refine_ls_extinction_method none
_refine_ls_goodness_of_fit_ref 1.125
_refine_ls_matrix_type full
_refine_ls_number_parameters 55
_refine_ls_number_reflns 822
_refine_ls_number_restraints 1
_refine_ls_restrained_S_all 1.124
_refine_ls_R_factor_all 0.0707
_refine_ls_R_factor_gt 0.0636
_refine_ls_shift/su_max 0.000
_refine_ls_shift/su_mean 0.000
_refine_ls_structure_factor_coef Fsqd
_refine_ls_weighting_details 'calc w=1/[\s^2^(Fo^2^)+(0.0915P)^2^+9.5586P] where P=(Fo^2^+2Fc^2^)/3'
_refine_ls_weighting_scheme calc
_refine_ls_wR_factor_gt 0.1613
_refine_ls_wR_factor_ref 0.1724
_reflns_number_gt 729
_reflns_number_total 822
_reflns_threshold_expression >2sigma(I)
_cod_data_source_file c1ce05144j.txt
_cod_data_source_block TCAN
_cod_original_cell_volume 1889.0(5)
_cod_original_sg_symbol_H-M 'I 4(1)cd'
_cod_database_code 7206207

loop_
_symmetry_equiv_pos_as_xyz
'x, y, z'
'-x+1/2, -y+1/2, z+1/2'
'-y, x+1/2, z+1/4'
'y+1/2, -x, z+3/4'
'x, -y, z+1/2'
'-x+1/2, y+1/2, z'
'-y, -x+1/2, z+3/4'
'y+1/2, x, z+1/4'
'x+1/2, y+1/2, z+1/2'
'-x+1, -y+1, z+1'
'-y+1/2, x+1, z+3/4'
'y+1, -x+1/2, z+5/4'
'x+1/2, -y+1/2, z+1'
'-x+1, y+1, z+1/2'
'-y+1/2, -x+1, z+5/4'
'y+1, x+1/2, z+3/4'

loop_
_atom_site_label
_atom_site_type_symbol
_atom_site_fract_x
_atom_site_fract_y
_atom_site_fract_z
_atom_site_U_iso_or_equiv
_atom_site_adp_type
_atom_site_occupancy
_atom_site_symmetry_multiplicity
_atom_site_calc_flag
_atom_site_refinement_flags
_atom_site_disorder_assembly
_atom_site_disorder_group
Cl3 Cl 0.15240(15) 0.15665(15) 0.1553(3) 0.0458(5) Uani 1 1 d . . .
Cl2 Cl 0.04287(12) 0.12449(16) 0.4383(2) 0.0496(6) Uani 1 1 d . . .
Cl1 Cl 0.14742(15) -0.01589(12) 0.3016(3) 0.0481(6) Uani 1 1 d . . .
N1 N 0.2728(5) 0.1379(5) 0.5344(8) 0.0424(16) Uani 1 1 d . . .
C2 C 0.1439(5) 0.0988(6) 0.3417(8) 0.0380(17) Uani 1 1 d . . .
C1 C 0.2160(5) 0.1205(5) 0.4496(8) 0.0313(14) Uani 1 1 d . . .

loop_
_atom_site_aniso_label
_atom_site_aniso_U_11
_atom_site_aniso_U_22
_atom_site_aniso_U_33
_atom_site_aniso_U_23
_atom_site_aniso_U_13
_atom_site_aniso_U_12
Cl3 0.0520(11) 0.0464(11) 0.0390(8) 0.0057(8) -0.0061(8) -0.0040(12)
Cl2 0.0288(9) 0.0596(13) 0.0604(11) -0.0143(10) 0.0054(8) -0.0020(13)
Cl1 0.0579(11) 0.0308(9) 0.0554(10) -0.0040(8) 0.0043(10) -0.0032(13)
N1 0.037(3) 0.052(4) 0.038(3) 0.005(3) -0.003(3) 0.002(4)
C2 0.035(3) 0.043(4) 0.036(3) -0.001(3) -0.004(3) -0.005(5)
C1 0.035(3) 0.029(3) 0.030(3) 0.001(3) 0.004(3) 0.003(5)

loop_
_atom_type_symbol
_atom_type_description
_atom_type_scat_dispersion_real
_atom_type_scat_dispersion_imag
_atom_type_scat_source
C C 0.0033 0.0016 'International Tables Vol C Tables 4.2.6.8 and 6.1.1.4'
N N 0.0061 0.0033 'International Tables Vol C Tables 4.2.6.8 and 6.1.1.4'
Cl Cl 0.1484 0.1585 'International Tables Vol C Tables 4.2.6.8 and 6.1.1.4'

loop_
_geom_angle_atom_site_label_1
_geom_angle_atom_site_label_2
_geom_angle_atom_site_label_3
_geom_angle
_geom_angle_site_symmetry_1
_geom_angle_site_symmetry_3
_geom_angle_publ_flag
C1 C2 Cl3 110.6(6) . . ?
C1 C2 Cl2 110.0(5) . . ?
Cl3 C2 Cl2 109.5(5) . . ?
C1 C2 Cl1 108.3(6) . . ?
Cl3 C2 Cl1 109.5(4) . . ?
Cl2 C2 Cl1 108.9(5) . . ?
N1 C1 C2 179.7(9) . . ?

loop_
_geom_bond_atom_site_label_1
_geom_bond_atom_site_label_2
_geom_bond_distance
_geom_bond_site_symmetry_2
_geom_bond_publ_flag
Cl3 C2 1.757(8) . ?
Cl2 C2 1.773(8) . ?
Cl1 C2 1.780(9) . ?
N1 C1 1.138(10) . ?
C2 C1 1.443(10) . ?

loop_
_cod_related_entry_id
_cod_related_entry_database
_cod_related_entry_code
1 ChemSpider 13861934
